data_7159981
loop_
_publ_author_name
'Lin, Bohong'
'Ruan, Yaoping'
'Hou, Qi'
'Yuan, Zhijun'
'Liang, Yunshi'
'Zhang, Jing'

_publ_section_title
;
 Regioselective 5-<i>exo-dig</i> (halo)cyclization of
 <i>N</i>-propargyloxycarbonyl guanidine derivatives under mild
 conditions.
;
_journal_issue 27
_journal_name_full 'Organic &amp; biomolecular chemistry'
_journal_page_first 5585
_journal_page_last 5590
_journal_paper_doi 10.1039/d4ob00579a
_journal_volume 22
_journal_year 2024
_chemical_formula_moiety 'C11 H9 Br F N3 O2'
_chemical_formula_sum 'C11 H9 Br F N3 O2'
_chemical_formula_weight 314.12
_space_group_crystal_system monoclinic
_space_group_IT_number 14
_space_group_name_Hall '-P 2ybc'
_space_group_name_H-M_alt 'P 1 21/c 1'
_atom_sites_solution_hydrogens mixed
_atom_sites_solution_primary dual
_audit_creation_date 2022-06-15
_audit_creation_method
;
Olex2 1.5
(compiled 2021.08.20 svn.r13c46975 for OlexSys, GUI svn.r6396)
;
_audit_update_record
;
2023-03-24 deposited with the CCDC.	2024-06-14 downloaded from the CCDC.
;
_cell_angle_alpha 90
_cell_angle_beta 109.264(5)
_cell_angle_gamma 90
_cell_formula_units_Z 4
_cell_length_a 11.3126(16)
_cell_length_b 6.7487(10)
_cell_length_c 16.077(2)
_cell_measurement_reflns_used 7737
_cell_measurement_temperature 298.00
_cell_measurement_theta_max 60.548
_cell_measurement_theta_min 5.162
_cell_volume 1158.7(3)
_computing_cell_refinement 'SAINT V8.38A (Bruker, 2018)'
_computing_data_reduction 'SAINT V8.38A (Bruker, 2018)'
_computing_molecular_graphics 'Olex2 1.5 (Dolomanov et al., 2009)'
_computing_publication_material 'Olex2 1.5 (Dolomanov et al., 2009)'
_computing_structure_refinement 'SHELXL 2018/3 (Sheldrick, 2015)'
_computing_structure_solution 'SHELXT 2014/5 (Sheldrick, 2014)'
_diffrn_ambient_temperature 298.00
_diffrn_measured_fraction_theta_full 0.991
_diffrn_measured_fraction_theta_max 0.985
_diffrn_measurement_device_type 'Bruker APEX-II CCD'
_diffrn_measurement_method '\f and \w scans'
_diffrn_radiation_monochromator graphite
_diffrn_radiation_type MoK\a
_diffrn_radiation_wavelength 0.71073
_diffrn_reflns_av_R_equivalents 0.0457
_diffrn_reflns_av_unetI/netI 0.0460
_diffrn_reflns_Laue_measured_fraction_full 0.991
_diffrn_reflns_Laue_measured_fraction_max 0.985
_diffrn_reflns_limit_h_max 14
_diffrn_reflns_limit_h_min -14
_diffrn_reflns_limit_k_max 7
_diffrn_reflns_limit_k_min -8
_diffrn_reflns_limit_l_max 14
_diffrn_reflns_limit_l_min -20
_diffrn_reflns_number 9147
_diffrn_reflns_point_group_measured_fraction_full 0.991
_diffrn_reflns_point_group_measured_fraction_max 0.985
_diffrn_reflns_theta_full 25.242
_diffrn_reflns_theta_max 26.372
_diffrn_reflns_theta_min 2.684
_diffrn_source_current 1.4
_diffrn_source_power 0.07
_diffrn_source_voltage 50.0
_diffrn_standards_number 0
_exptl_absorpt_coefficient_mu 3.558
_exptl_absorpt_correction_T_max 0.7519
_exptl_absorpt_correction_T_min 0.5101
_exptl_absorpt_correction_type multi-scan
_exptl_absorpt_process_details
;
SADABS-2016/2 (Bruker,2016/2) was used for absorption correction.
wR2(int) was 0.1450 before and 0.0866 after correction.
The Ratio of minimum to maximum transmission is 0.6784.
The \l/2 correction factor is Not present.
;
_exptl_crystal_colour colourless
_exptl_crystal_colour_primary colourless
_exptl_crystal_density_diffrn 1.801
_exptl_crystal_description block
_exptl_crystal_F_000 624
_exptl_crystal_size_max 0.2
_exptl_crystal_size_mid 0.16
_exptl_crystal_size_min 0.12
_refine_diff_density_max 0.494
_refine_diff_density_min -0.765
_refine_diff_density_rms 0.105
_refine_ls_extinction_method none
_refine_ls_goodness_of_fit_ref 1.131
_refine_ls_hydrogen_treatment constr
_refine_ls_matrix_type full
_refine_ls_number_parameters 164
_refine_ls_number_reflns 2340
_refine_ls_number_restraints 0
_refine_ls_restrained_S_all 1.131
_refine_ls_R_factor_all 0.0388
_refine_ls_R_factor_gt 0.0361
_refine_ls_shift/su_max 0.001
_refine_ls_shift/su_mean 0.000
_refine_ls_structure_factor_coef Fsqd
_refine_ls_weighting_details 'w=1/[\s^2^(Fo^2^)+(0.0670P)^2^+0.6187P] where P=(Fo^2^+2Fc^2^)/3'
_refine_ls_weighting_scheme calc
_refine_ls_wR_factor_gt 0.1091
_refine_ls_wR_factor_ref 0.1118
_reflns_Friedel_coverage 0.000
_reflns_number_gt 2143
_reflns_number_total 2340
_reflns_threshold_expression 'I > 2\s(I)'
_cod_data_source_file d4ob00579a2.cif
_cod_data_source_block 11_CCDC1
_cod_depositor_comments 'Adding full bibliography for 7159978--7159982.cif.'
_cod_database_code 7159981
_shelx_shelxl_version_number 2018/3
_shelx_space_group_comment
;
The symmetry employed for this shelxl refinement is uniquely defined
by the following loop, which should always be used as a source of
symmetry information in preference to the above space-group names.
They are only intended as comments.
;
_olex2_refinement_description
;
1. Fixed Uiso
 At 1.2 times of:
  All C(H) groups, All C(H,H) groups, All N(H,H) groups
2.a Rotating group:
 N2(H2A,H2B)
2.b Secondary CH2 refined with riding coordinates:
 C3(H3A,H3B)
2.c Aromatic/amide H refined with riding coordinates:
 C1(H1), C7(H7), C8(H8), C10(H10), C11(H11)
;
_olex2_submission_special_instructions 'No special instructions were received'

loop_
_space_group_symop_operation_xyz
'x, y, z'
'-x, y+1/2, -z+1/2'
'-x, -y, -z'
'x, -y-1/2, z-1/2'

loop_
_atom_site_label
_atom_site_type_symbol
_atom_site_fract_x
_atom_site_fract_y
_atom_site_fract_z
_atom_site_U_iso_or_equiv
_atom_site_adp_type
_atom_site_occupancy
_atom_site_site_symmetry_order
_atom_site_calc_flag
_atom_site_refinement_flags_posn
_atom_site_refinement_flags_adp
_atom_site_refinement_flags_occupancy
_atom_site_disorder_assembly
_atom_site_disorder_group
Br1 Br 0.44906(3) 0.85334(4) 0.61399(2) 0.03173(16) Uani 1 1 d . . . . .
F1 F 0.94494(16) 0.9337(3) 0.22450(11) 0.0381(4) Uani 1 1 d . . . . .
O1 O 0.66464(19) 0.2695(3) 0.67196(14) 0.0301(4) Uani 1 1 d . . . . .
O2 O 0.8049(2) 0.1532(3) 0.61342(16) 0.0321(5) Uani 1 1 d . . . . .
N1 N 0.71038(19) 0.4624(3) 0.57361(14) 0.0211(4) Uani 1 1 d . . . . .
N2 N 0.8756(2) 0.4252(3) 0.51640(16) 0.0272(5) Uani 1 1 d . . . . .
H2A H 0.875485 0.306967 0.539447 0.033 Uiso 1 1 d R U . . .
H2B H 0.879184 0.412794 0.462796 0.033 Uiso 1 1 d R U . . .
N3 N 0.7196(2) 0.6690(3) 0.46216(16) 0.0224(5) Uani 1 1 d . . . . .
C1 C 0.5699(2) 0.7465(4) 0.56761(18) 0.0234(5) Uani 1 1 d . . . . .
H1 H 0.594703 0.817128 0.524986 0.028 Uiso 1 1 calc R U . . .
C2 C 0.6185(2) 0.5706(4) 0.59645(17) 0.0212(5) Uani 1 1 d . . . . .
C3 C 0.5864(3) 0.4434(4) 0.66346(19) 0.0269(6) Uani 1 1 d . . . . .
H3A H 0.605840 0.513455 0.720518 0.032 Uiso 1 1 calc R U . . .
H3B H 0.496597 0.407068 0.642370 0.032 Uiso 1 1 calc R U . . .
C4 C 0.7345(2) 0.2826(4) 0.61907(18) 0.0252(6) Uani 1 1 d . . . . .
C5 C 0.7686(2) 0.5236(3) 0.51201(17) 0.0201(5) Uani 1 1 d . . . . .
C6 C 0.7791(2) 0.7332(4) 0.40102(17) 0.0209(5) Uani 1 1 d . . . . .
C7 C 0.8444(2) 0.9128(4) 0.41613(18) 0.0246(5) Uani 1 1 d . . . . .
H7 H 0.850538 0.988419 0.467238 0.030 Uiso 1 1 calc R U . . .
C8 C 0.9006(3) 0.9812(4) 0.35618(19) 0.0276(6) Uani 1 1 d . . . . .
H8 H 0.945008 1.103158 0.365630 0.033 Uiso 1 1 calc R U . . .
C9 C 0.8900(3) 0.8678(4) 0.28332(19) 0.0258(6) Uani 1 1 d . . . . .
C10 C 0.8258(3) 0.6919(4) 0.26615(18) 0.0261(6) Uani 1 1 d . . . . .
H10 H 0.820150 0.617543 0.214792 0.031 Uiso 1 1 calc R U . . .
C11 C 0.7692(3) 0.6248(4) 0.3258(2) 0.0245(6) Uani 1 1 d . . . . .
H11 H 0.723533 0.503978 0.314910 0.029 Uiso 1 1 calc R U . . .

loop_
_atom_site_aniso_label
_atom_site_aniso_U_11
_atom_site_aniso_U_22
_atom_site_aniso_U_33
_atom_site_aniso_U_23
_atom_site_aniso_U_13
_atom_site_aniso_U_12
Br1 0.0338(2) 0.0314(2) 0.0351(2) -0.00242(10) 0.01822(17) 0.00388(10)
F1 0.0332(9) 0.0571(11) 0.0276(9) 0.0126(8) 0.0149(7) -0.0038(8)
O1 0.0325(10) 0.0256(9) 0.0346(11) 0.0110(8) 0.0145(9) 0.0016(8)
O2 0.0337(11) 0.0226(10) 0.0411(14) 0.0094(8) 0.0140(10) 0.0067(7)
N1 0.0209(9) 0.0196(10) 0.0236(12) 0.0026(8) 0.0082(9) 0.0021(8)
N2 0.0257(11) 0.0271(11) 0.0306(13) 0.0054(10) 0.0117(10) 0.0081(9)
N3 0.0247(11) 0.0222(10) 0.0234(12) 0.0025(8) 0.0120(10) 0.0042(8)
C1 0.0265(12) 0.0235(12) 0.0231(13) -0.0009(10) 0.0122(11) 0.0022(10)
C2 0.0200(11) 0.0247(12) 0.0184(12) 0.0001(10) 0.0057(10) -0.0026(9)
C3 0.0265(12) 0.0282(13) 0.0284(14) 0.0079(11) 0.0125(11) 0.0003(10)
C4 0.0264(13) 0.0233(12) 0.0246(14) 0.0047(10) 0.0064(11) -0.0008(10)
C5 0.0213(11) 0.0194(11) 0.0200(12) -0.0017(9) 0.0073(10) -0.0015(9)
C6 0.0206(11) 0.0221(11) 0.0207(13) 0.0023(10) 0.0075(10) 0.0047(9)
C7 0.0263(12) 0.0231(12) 0.0251(14) -0.0021(10) 0.0093(11) 0.0014(10)
C8 0.0265(12) 0.0245(12) 0.0308(15) 0.0024(11) 0.0079(11) -0.0041(10)
C9 0.0219(13) 0.0352(14) 0.0215(15) 0.0084(10) 0.0090(12) 0.0034(10)
C10 0.0279(13) 0.0312(12) 0.0196(13) -0.0021(11) 0.0084(11) 0.0032(11)
C11 0.0259(13) 0.0231(12) 0.0244(15) 0.0004(10) 0.0082(12) 0.0005(9)

loop_
_atom_type_symbol
_atom_type_description
_atom_type_scat_dispersion_real
_atom_type_scat_dispersion_imag
_atom_type_scat_source
C C 0.0033 0.0016 'International Tables Vol C Tables 4.2.6.8 and 6.1.1.4'
H H 0.0000 0.0000 'International Tables Vol C Tables 4.2.6.8 and 6.1.1.4'
Br Br -0.2901 2.4595 'International Tables Vol C Tables 4.2.6.8 and 6.1.1.4'
F F 0.0171 0.0103 'International Tables Vol C Tables 4.2.6.8 and 6.1.1.4'
N N 0.0061 0.0033 'International Tables Vol C Tables 4.2.6.8 and 6.1.1.4'
O O 0.0106 0.0060 'International Tables Vol C Tables 4.2.6.8 and 6.1.1.4'

loop_
_geom_angle_atom_site_label_1
_geom_angle_atom_site_label_2
_geom_angle_atom_site_label_3
_geom_angle
_geom_angle_site_symmetry_1
_geom_angle_site_symmetry_3
_geom_angle_publ_flag
C4 O1 C3 110.8(2) . . ?
C2 N1 C5 125.5(2) . . ?
C4 N1 C2 110.2(2) . . ?
C4 N1 C5 124.3(2) . . ?
H2A N2 H2B 109.4 . . ?
C5 N2 H2A 109.8 . . ?
C5 N2 H2B 108.9 . . ?
C5 N3 C6 117.4(2) . . ?
Br1 C1 H1 120.9 . . ?
C2 C1 Br1 118.11(19) . . ?
C2 C1 H1 120.9 . . ?
N1 C2 C3 105.2(2) . . ?
C1 C2 N1 128.8(2) . . ?
C1 C2 C3 126.0(2) . . ?
O1 C3 C2 104.1(2) . . ?
O1 C3 H3A 110.9 . . ?
O1 C3 H3B 110.9 . . ?
C2 C3 H3A 110.9 . . ?
C2 C3 H3B 110.9 . . ?
H3A C3 H3B 109.0 . . ?
O1 C4 N1 109.6(2) . . ?
O2 C4 O1 122.8(2) . . ?
O2 C4 N1 127.6(3) . . ?
N2 C5 N1 115.5(2) . . ?
N3 C5 N1 117.3(2) . . ?
N3 C5 N2 127.1(2) . . ?
C7 C6 N3 119.0(2) . . ?
C11 C6 N3 121.3(2) . . ?
C11 C6 C7 119.7(2) . . ?
C6 C7 H7 120.0 . . ?
C8 C7 C6 120.1(2) . . ?
C8 C7 H7 120.0 . . ?
C7 C8 H8 120.9 . . ?
C9 C8 C7 118.3(2) . . ?
C9 C8 H8 120.9 . . ?
F1 C9 C8 118.5(2) . . ?
F1 C9 C10 118.3(3) . . ?
C10 C9 C8 123.2(3) . . ?
C9 C10 H10 120.8 . . ?
C9 C10 C11 118.4(3) . . ?
C11 C10 H10 120.8 . . ?
C6 C11 C10 120.4(2) . . ?
C6 C11 H11 119.8 . . ?
C10 C11 H11 119.8 . . ?

loop_
_geom_bond_atom_site_label_1
_geom_bond_atom_site_label_2
_geom_bond_distance
_geom_bond_site_symmetry_2
_geom_bond_publ_flag
Br1 C1 1.902(2) . ?
F1 C9 1.366(3) . ?
O1 C3 1.449(3) . ?
O1 C4 1.341(3) . ?
O2 C4 1.205(3) . ?
N1 C2 1.414(3) . ?
N1 C4 1.396(3) . ?
N1 C5 1.420(3) . ?
N2 H2A 0.8800 . ?
N2 H2B 0.8800 . ?
N2 C5 1.362(3) . ?
N3 C5 1.272(3) . ?
N3 C6 1.429(3) . ?
C1 H1 0.9500 . ?
C1 C2 1.326(4) . ?
C2 C3 1.512(3) . ?
C3 H3A 0.9900 . ?
C3 H3B 0.9900 . ?
C6 C7 1.399(4) . ?
C6 C11 1.385(4) . ?
C7 H7 0.9500 . ?
C7 C8 1.397(4) . ?
C8 H8 0.9500 . ?
C8 C9 1.371(4) . ?
C9 C10 1.371(4) . ?
C10 H10 0.9500 . ?
C10 C11 1.394(4) . ?
C11 H11 0.9500 . ?

loop_
_geom_torsion_atom_site_label_1
_geom_torsion_atom_site_label_2
_geom_torsion_atom_site_label_3
_geom_torsion_atom_site_label_4
_geom_torsion
_geom_torsion_site_symmetry_1
_geom_torsion_site_symmetry_2
_geom_torsion_site_symmetry_3
_geom_torsion_site_symmetry_4
_geom_torsion_publ_flag
Br1 C1 C2 N1 -178.8(2) . . . . ?
Br1 C1 C2 C3 0.4(4) . . . . ?
F1 C9 C10 C11 -179.7(2) . . . . ?
N1 C2 C3 O1 -0.5(3) . . . . ?
N3 C6 C7 C8 -178.4(2) . . . . ?
N3 C6 C11 C10 178.7(2) . . . . ?
C1 C2 C3 O1 -179.8(3) . . . . ?
C2 N1 C4 O1 -1.2(3) . . . . ?
C2 N1 C4 O2 177.9(3) . . . . ?
C2 N1 C5 N2 163.6(2) . . . . ?
C2 N1 C5 N3 -13.0(4) . . . . ?
C3 O1 C4 O2 -178.3(3) . . . . ?
C3 O1 C4 N1 0.9(3) . . . . ?
C4 O1 C3 C2 -0.3(3) . . . . ?
C4 N1 C2 C1 -179.7(3) . . . . ?
C4 N1 C2 C3 1.0(3) . . . . ?
C4 N1 C5 N2 -17.9(4) . . . . ?
C4 N1 C5 N3 165.5(2) . . . . ?
C5 N1 C2 C1 -1.0(4) . . . . ?
C5 N1 C2 C3 179.7(2) . . . . ?
C5 N1 C4 O1 -179.9(2) . . . . ?
C5 N1 C4 O2 -0.8(5) . . . . ?
C5 N3 C6 C7 -108.0(3) . . . . ?
C5 N3 C6 C11 74.4(3) . . . . ?
C6 N3 C5 N1 179.0(2) . . . . ?
C6 N3 C5 N2 2.8(4) . . . . ?
C6 C7 C8 C9 -0.2(4) . . . . ?
C7 C6 C11 C10 1.2(4) . . . . ?
C7 C8 C9 F1 -179.9(2) . . . . ?
C7 C8 C9 C10 0.7(4) . . . . ?
C8 C9 C10 C11 -0.3(4) . . . . ?
C9 C10 C11 C6 -0.7(4) . . . . ?
C11 C6 C7 C8 -0.8(4) . . . . ?
